data_2013426
loop_
_publ_author_name
'Brisdon, Alan K.'
'Crossley, Ian R.'
'Pritchard, Robin G.'
'Warren, John E.'

_publ_section_title
;
 Tricarbonyl(\h^6^-chlorobenzene)chromium
;
_journal_issue 8
_journal_name_full 'Acta Crystallographica Section C'
_journal_page_first m322
_journal_page_last m324
_journal_paper_doi 10.1107/S0108270103013787
_journal_volume 59
_journal_year 2003
_chemical_formula_iupac '[Cr (C6 H5 Cl) (C O)3]'
_chemical_formula_moiety 'C9 H5 Cl1 Cr1 O3'
_chemical_formula_structural 'C9 H5 O3 CL1 CR1'
_chemical_formula_sum 'C9 H5 Cl Cr O3'
_chemical_formula_weight 248.58
_chemical_name_systematic
;
 (\h^6^-Chlorobenzene)tricarbonylchromium
;
_space_group_IT_number 19
_symmetry_cell_setting orthorhombic
_symmetry_space_group_name_Hall 'P 2ac 2ab'
_symmetry_space_group_name_H-M 'P 21 21 21'
_atom_sites_solution_hydrogens geom
_atom_sites_solution_primary direct
_atom_sites_solution_secondary difmap
_cell_angle_alpha 90
_cell_angle_beta 90
_cell_angle_gamma 90
_cell_formula_units_Z 4
_cell_length_a 7.1159(6)
_cell_length_b 10.7627(11)
_cell_length_c 12.1055(10)
_cell_measurement_reflns_used 5505
_cell_measurement_temperature 150(2)
_cell_measurement_theta_max 27.485
_cell_measurement_theta_min 0.998
_cell_volume 927.12(14)
_computing_cell_refinement 'HKL Scalepack (Otwinowski & Minor, 1997)'
_computing_data_collection 'Collect (Nonius, 1997--2000)'
_computing_data_reduction 'HKL Denzo (Otwinowski & Minor, 1997) and Scalepack'
_computing_molecular_graphics 'Ortep-3 for Windows (Farrugia, 1997)'
_computing_publication_material 'WinGX (Farrugia, 1999) and PLATON (Spek, 2003)'
_computing_structure_refinement 'SHELXL97 (Sheldrick, 1997)'
_computing_structure_solution 'SHELXS97 (Sheldrick, 1997)'
_diffrn_ambient_temperature 150(2)
_diffrn_measured_fraction_theta_full 0.994
_diffrn_measured_fraction_theta_max 0.994
_diffrn_measurement_device '95mm CCD camera on \k-goniostat'
_diffrn_measurement_device_type 'Nonius KappaCCD'
_diffrn_measurement_method 'CCD rotation images, thick slices'
_diffrn_radiation_monochromator graphite
_diffrn_radiation_type MoK\a
_diffrn_radiation_wavelength 0.71073
_diffrn_reflns_av_R_equivalents 0.1233
_diffrn_reflns_limit_h_max 7
_diffrn_reflns_limit_h_min -9
_diffrn_reflns_limit_k_max 13
_diffrn_reflns_limit_k_min -13
_diffrn_reflns_limit_l_max 15
_diffrn_reflns_limit_l_min -15
_diffrn_reflns_number 6363
_diffrn_reflns_reduction_process
;
 Scaled and merged with SORTAV
 R.H. Blessing, (1987) Cryst. Rev. 1, 3-58
 R.H. Blessing, (1989) J. Appl. Cryst. 22, 396-397
;
_diffrn_reflns_theta_full 27.44
_diffrn_reflns_theta_max 27.44
_diffrn_reflns_theta_min 3.32
_exptl_absorpt_coefficient_mu 1.494
_exptl_absorpt_correction_T_max 0.807
_exptl_absorpt_correction_T_min 0.7543
_exptl_absorpt_correction_type multi-scan
_exptl_absorpt_process_details
;
 R.H. Blessing, Acta Cryst. (1995), A51, 33-38
;
_exptl_crystal_colour Yellow
_exptl_crystal_density_diffrn 1.781
_exptl_crystal_density_method 'not measured'
_exptl_crystal_description prism
_exptl_crystal_F_000 496
_exptl_crystal_size_max 0.2
_exptl_crystal_size_mid 0.15
_exptl_crystal_size_min 0.15
_refine_diff_density_max 0.498
_refine_diff_density_min -0.518
_refine_ls_abs_structure_details 'Flack H D (1983), Acta Cryst. A39, 876-881'
_refine_ls_abs_structure_Flack -0.06(4)
_refine_ls_extinction_method none
_refine_ls_goodness_of_fit_ref 0.989
_refine_ls_hydrogen_treatment constr
_refine_ls_matrix_type full
_refine_ls_number_parameters 127
_refine_ls_number_reflns 2071
_refine_ls_number_restraints 0
_refine_ls_restrained_S_all 0.989
_refine_ls_R_factor_all 0.1311
_refine_ls_R_factor_gt 0.0560
_refine_ls_shift/su_max 0.001
_refine_ls_shift/su_mean 0.000
_refine_ls_structure_factor_coef Fsqd
_refine_ls_weighting_details 'calc w=1/[\s^2^(Fo^2^)+(0.031P)^2^] where P=(Fo^2^+2Fc^2^)/3'
_refine_ls_weighting_scheme calc
_refine_ls_wR_factor_gt 0.0823
_refine_ls_wR_factor_ref 0.0972
_reflns_number_gt 1208
_reflns_number_total 2071
_reflns_threshold_expression I>2\s(I)
_cod_data_source_file fg1692.cif
_cod_data_source_block I
_cod_database_code 2013426
_cod_database_fobs_code 2013426

loop_
_symmetry_equiv_pos_as_xyz
'x, y, z'
'-x+1/2, -y, z+1/2'
'x+1/2, -y+1/2, -z'
'-x, y+1/2, -z+1/2'

loop_
_atom_site_label
_atom_site_fract_x
_atom_site_fract_y
_atom_site_fract_z
_atom_site_U_iso_or_equiv
_atom_site_adp_type
_atom_site_calc_flag
_atom_site_refinement_flags
_atom_site_occupancy
_atom_site_disorder_assembly
_atom_site_disorder_group
_atom_site_type_symbol
Cr1 0.65225(12) 0.47479(8) 0.56678(6) 0.0175(2) Uani d . 1 . . Cr
Cl1 0.2363(2) 0.64927(15) 0.62762(12) 0.0389(4) Uani d . 1 . . Cl
O7 0.9372(6) 0.3805(4) 0.7280(3) 0.0346(11) Uani d . 1 . . O
O8 0.9625(6) 0.5119(4) 0.4036(3) 0.0369(11) Uani d . 1 . . O
O9 0.7319(6) 0.7279(4) 0.6588(3) 0.0405(12) Uani d . 1 . . O
C1 0.3494(7) 0.5166(5) 0.5780(4) 0.0209(11) Uani d . 1 . . C
C2 0.3893(7) 0.4208(5) 0.6518(4) 0.0211(14) Uani d . 1 . . C
H2 0.3557 0.4279 0.7275 0.025 Uiso calc R 1 . . H
C3 0.4794(8) 0.3141(5) 0.6130(4) 0.0217(14) Uani d . 1 . . C
H3 0.5097 0.2493 0.6632 0.026 Uiso calc R 1 . . H
C4 0.5259(8) 0.3008(6) 0.5008(5) 0.0265(15) Uani d . 1 . . C
H4 0.5820 0.2266 0.4739 0.032 Uiso calc R 1 . . H
C5 0.4869(8) 0.4008(5) 0.4293(5) 0.0258(14) Uani d . 1 . . C
H5 0.5229 0.3943 0.3539 0.031 Uiso calc R 1 . . H
C6 0.3971(7) 0.5093(6) 0.4649(4) 0.0264(15) Uani d . 1 . . C
H6 0.3694 0.5752 0.4153 0.032 Uiso calc R 1 . . H
C7 0.8260(9) 0.4172(5) 0.6658(4) 0.0213(13) Uani d . 1 . . C
C8 0.8423(8) 0.4992(5) 0.4669(4) 0.0251(13) Uani d . 1 . . C
C9 0.6989(8) 0.6304(5) 0.6222(4) 0.0255(14) Uani d . 1 . . C

loop_
_atom_site_aniso_label
_atom_site_aniso_U_11
_atom_site_aniso_U_22
_atom_site_aniso_U_33
_atom_site_aniso_U_12
_atom_site_aniso_U_13
_atom_site_aniso_U_23
Cr1 0.0179(5) 0.0183(4) 0.0163(4) -0.0010(4) 0.0006(4) -0.0013(4)
Cl1 0.0321(10) 0.0370(10) 0.0476(10) 0.0092(8) 0.0055(7) -0.0088(8)
O7 0.034(3) 0.035(3) 0.034(2) 0.006(2) -0.012(2) 0.0058(19)
O8 0.031(3) 0.056(3) 0.024(2) -0.007(2) 0.0044(17) 0.002(2)
O9 0.044(3) 0.025(3) 0.053(3) -0.010(2) 0.011(2) -0.015(2)
C1 0.013(3) 0.021(3) 0.028(3) 0.001(3) 0.001(2) -0.005(2)
C2 0.015(4) 0.031(4) 0.017(3) -0.006(3) 0.001(2) -0.002(2)
C3 0.017(3) 0.021(4) 0.026(3) -0.001(3) 0.001(2) 0.003(2)
C4 0.021(4) 0.023(4) 0.036(3) -0.005(3) 0.001(3) -0.010(3)
C5 0.023(3) 0.031(4) 0.023(3) 0.000(3) -0.007(3) -0.004(3)
C6 0.027(4) 0.030(4) 0.023(3) -0.003(3) -0.011(2) 0.005(2)
C7 0.027(4) 0.019(3) 0.018(3) -0.001(3) 0.005(3) 0.000(2)
C8 0.028(3) 0.026(4) 0.021(3) -0.001(3) -0.003(3) -0.002(2)
C9 0.024(4) 0.028(4) 0.024(3) 0.002(3) -0.002(2) 0.001(3)

loop_
_atom_type_symbol
_atom_type_description
_atom_type_scat_dispersion_real
_atom_type_scat_dispersion_imag
_atom_type_scat_source
C C 0.0033 0.0016 'International Tables Vol C Tables 4.2.6.8 and 6.1.1.4'
H H 0.0000 0.0000 'International Tables Vol C Tables 4.2.6.8 and 6.1.1.4'
Cl Cl 0.1484 0.1585 'International Tables Vol C Tables 4.2.6.8 and 6.1.1.4'
Cr Cr 0.3209 0.6236 'International Tables Vol C Tables 4.2.6.8 and 6.1.1.4'
O O 0.0106 0.0060 'International Tables Vol C Tables 4.2.6.8 and 6.1.1.4'

loop_
_geom_angle_atom_site_label_1
_geom_angle_atom_site_label_2
_geom_angle_atom_site_label_3
_geom_angle
_geom_angle_publ_flag
C7 Cr1 C8 89.0(2) y
C7 Cr1 C9 87.0(2) y
C8 Cr1 C9 88.7(2) y
C7 Cr1 C5 137.6(2) ?
C8 Cr1 C5 87.0(2) ?
C9 Cr1 C5 135.0(2) ?
C7 Cr1 C3 86.9(2) ?
C8 Cr1 C3 134.0(2) ?
C9 Cr1 C3 136.7(2) ?
C5 Cr1 C3 66.8(2) ?
C7 Cr1 C1 133.5(2) ?
C8 Cr1 C1 137.1(2) ?
C9 Cr1 C1 88.2(2) ?
C5 Cr1 C1 66.18(19) ?
C3 Cr1 C1 66.27(19) ?
C7 Cr1 C2 100.2(2) ?
C8 Cr1 C2 165.5(2) ?
C9 Cr1 C2 102.9(2) ?
C5 Cr1 C2 78.7(2) ?
C3 Cr1 C2 36.95(18) ?
C1 Cr1 C2 36.77(18) ?
C7 Cr1 C4 102.9(2) ?
C8 Cr1 C4 100.5(2) ?
C9 Cr1 C4 166.5(2) ?
C5 Cr1 C4 37.2(2) ?
C3 Cr1 C4 37.06(19) ?
C1 Cr1 C4 78.4(2) ?
C2 Cr1 C4 66.7(2) ?
C7 Cr1 C6 166.0(2) ?
C8 Cr1 C6 102.3(2) ?
C9 Cr1 C6 101.4(2) ?
C5 Cr1 C6 36.97(19) ?
C3 Cr1 C6 79.4(2) ?
C1 Cr1 C6 37.17(17) ?
C2 Cr1 C6 67.17(19) ?
C4 Cr1 C6 67.2(2) ?
C2 C1 C6 122.1(5) ?
C2 C1 Cl1 118.6(4) ?
C6 C1 Cl1 119.3(4) ?
C2 C1 Cr1 71.9(3) ?
C6 C1 Cr1 72.2(3) ?
Cl1 C1 Cr1 129.7(3) ?
C1 C2 C3 119.1(5) ?
C1 C2 Cr1 71.3(3) ?
C3 C2 Cr1 70.8(3) ?
C1 C2 H2 120.5 ?
C3 C2 H2 120.5 ?
Cr1 C2 H2 129.8 ?
C2 C3 C4 121.2(5) ?
C2 C3 Cr1 72.2(3) ?
C4 C3 Cr1 72.7(3) ?
C2 C3 H3 119.4 ?
C4 C3 H3 119.4 ?
Cr1 C3 H3 127.9 ?
C3 C4 C5 118.0(6) ?
C3 C4 Cr1 70.3(3) ?
C5 C4 Cr1 70.0(3) ?
C3 C4 H4 121.0 ?
C5 C4 H4 121.0 ?
Cr1 C4 H4 131.3 ?
C6 C5 C4 122.6(5) ?
C6 C5 Cr1 73.0(3) ?
C4 C5 Cr1 72.8(3) ?
C6 C5 H5 118.7 ?
C4 C5 H5 118.7 ?
Cr1 C5 H5 127.7 ?
C5 C6 C1 117.0(5) ?
C5 C6 Cr1 70.1(3) ?
C1 C6 Cr1 70.6(3) ?
C5 C6 H6 121.5 ?
C1 C6 H6 121.5 ?
Cr1 C6 H6 130.1 ?
O7 C7 Cr1 179.5(5) y
O8 C8 Cr1 178.6(5) y
O9 C9 Cr1 178.4(5) y

loop_
_geom_bond_atom_site_label_1
_geom_bond_atom_site_label_2
_geom_bond_site_symmetry_2
_geom_bond_distance
_geom_bond_publ_flag
Cr1 C1 . 2.206(5) y
Cr1 C2 . 2.214(5) y
Cr1 C3 . 2.195(5) y
Cr1 C4 . 2.226(6) y
Cr1 C5 . 2.189(5) y
Cr1 C6 . 2.226(5) y
Cr1 C7 . 1.830(6) y
Cr1 C8 . 1.833(6) y
Cr1 C9 . 1.834(6) y
Cl1 C1 . 1.745(5) y
O7 C7 . 1.161(6) y
O8 C8 . 1.157(6) y
O9 C9 . 1.163(6) y
C1 C2 . 1.394(7) ?
C1 C6 . 1.413(6) ?
C2 C3 . 1.397(7) ?
C2 H2 . 0.95 ?
C3 C4 . 1.405(7) ?
C3 H3 . 0.95 ?
C4 C5 . 1.408(8) ?
C4 H4 . 0.95 ?
C5 C6 . 1.400(7) ?
C5 H5 . 0.95 ?
C6 H6 . 0.95 ?

loop_
_geom_hbond_atom_site_label_D
_geom_hbond_atom_site_label_H
_geom_hbond_atom_site_label_A
_geom_hbond_site_symmetry_A
_geom_hbond_distance_DH
_geom_hbond_distance_HA
_geom_hbond_distance_DA
_geom_hbond_angle_DHA
_geom_hbond_publ_flag
C2 H2 O8 2_665 0.96 2.58 3.306(6) 134 y
C6 H6 O9 3_466 0.96 2.50 3.409(6) 160 y

loop_
_geom_torsion_atom_site_label_1
_geom_torsion_atom_site_label_2
_geom_torsion_atom_site_label_3
_geom_torsion_atom_site_label_4
_geom_torsion
C6 C1 C2 C3 0.1(8)
Cl1 C1 C2 C3 179.8(4)
C1 C2 C3 C4 -1.6(8)
C2 C3 C4 C5 2.9(8)
C3 C4 C5 C6 -2.8(8)
C4 C5 C6 C1 1.4(8)
C2 C1 C6 C5 0.1(8)
Cl1 C1 C6 C5 -179.7(4)
